data_7027834
loop_
_publ_author_name
'Tseng, Wen-Cheng'
'Chi, Yun'
'Su, Chi-Jung'
'Carty, Arthur J.'
'Peng, Shie-Ming'
'Lee, Gene-Hsiang'

_publ_section_title
;
 Synthesis and skeletal isomerization of the phosphinidene acetylide
 cluster complexes [Ru4(CO)10(\m4-PPh)(CCPh){WL(CO)}] where
 L&#x2005;=&#x2005;C5Me5 or C5H5
;
_journal_issue 6
_journal_name_full 'Journal of the Chemical Society, Dalton Transactions'
_journal_page_first 1053
_journal_paper_doi 10.1039/a708030a
_journal_year 1998
_chemical_formula_moiety 'C35 H25 O11 P Ru4 W '
_chemical_formula_sum 'C35 H25 O11 P Ru4 W'
_chemical_formula_weight 1240.67
_chemical_name_systematic ?
_space_group_IT_number 14
_symmetry_cell_setting monoclinic
_symmetry_space_group_name_Hall '-P 2ybc'
_symmetry_space_group_name_H-M 'P 1 21/c 1'
_cell_angle_alpha 90.0
_cell_angle_beta 96.057(10)
_cell_angle_gamma 90.0
_cell_formula_units_Z 8
_cell_length_a 32.487(4)
_cell_length_b 10.295(3)
_cell_length_c 22.6243(24)
_cell_measurement_reflns_used 25
_cell_measurement_temperature 293
_cell_measurement_theta_max 16.00
_cell_measurement_theta_min 8.50
_cell_volume 7525(3)
_computing_cell_refinement CAD4-EXPRESS
_computing_data_collection CAD4-EXPRESS
_computing_data_reduction 'NRCVAX DATRD2'
_computing_molecular_graphics 'NRCVAX ORTEP'
_computing_publication_material 'NRCVAX TABLES'
_computing_structure_refinement 'NRCVAX LSTSQ'
_computing_structure_solution 'NRCVAX SOLVER'
_diffrn_ambient_temperature 293
_diffrn_measurement_device 'Nonius CAD-4    '
_diffrn_measurement_method 'Theta/2theta scan b/P/b '
_diffrn_radiation_monochromator graphite
_diffrn_radiation_source 'xray tube'
_diffrn_radiation_type 'Molybdenum K\a'
_diffrn_radiation_wavelength 0.71073
_diffrn_reflns_av_R_equivalents 0.000
_diffrn_reflns_limit_h_max 34
_diffrn_reflns_limit_h_min -34
_diffrn_reflns_limit_k_max 11
_diffrn_reflns_limit_k_min 0
_diffrn_reflns_limit_l_max 24
_diffrn_reflns_limit_l_min 0
_diffrn_reflns_number 9813
_diffrn_reflns_theta_max 22.45
_diffrn_reflns_theta_min 0.00
_diffrn_standards_decay_% 0.0
_diffrn_standards_interval_time 60
_diffrn_standards_number 3
_exptl_absorpt_coefficient_mu 4.75
_exptl_absorpt_correction_T_max 0.9985
_exptl_absorpt_correction_T_min 0.8160
_exptl_absorpt_correction_type empirical
_exptl_crystal_density_diffrn 2.190
_exptl_crystal_F_000 4652.04
_exptl_crystal_size_max 0.55
_exptl_crystal_size_mid 0.10
_exptl_crystal_size_min 0.05
_refine_diff_density_max 0.69
_refine_diff_density_min -0.61
_refine_ls_extinction_coef 2631(142)
_refine_ls_extinction_method Larson
_refine_ls_goodness_of_fit_obs 1.32
_refine_ls_matrix_type atomblock
_refine_ls_number_parameters 938
_refine_ls_number_reflns 7136
_refine_ls_R_factor_all 0.052
_refine_ls_R_factor_obs 0.027
_refine_ls_shift/esd_max 0.004
_refine_ls_structure_factor_coef F
_refine_ls_weighting_details 'w = 1/(\s^2^(F)+0.0000F^2^)'
_refine_ls_weighting_scheme calc
_refine_ls_wR_factor_all 0.026
_refine_ls_wR_factor_obs 0.024
_reflns_number_observed 7136
_reflns_number_total 9813
_reflns_observed_criterion 'Inet > 2.0\s(Inet)'
_cod_data_source_file a708030sup1.cif
_cod_data_source_block 2
_cod_depositor_comments
;
The following automatic conversions were performed:

'_symmetry_cell_setting' value 'Monoclinic' changed to 'monoclinic'
according to /home/saulius/struct/CIF-dictionaries/cif_core.dic
dictionary named 'cif_core.dic' version 2.4.2 from 2011-04-26.

Automatic conversion script
Id: cif_fix_values 1891 2012-01-12 08:04:46Z andrius 

The following automatic conversions were performed:

'_refine_ls_weighting_scheme' value '1/(\s^2^(F)+0.0000F^2^)' was
changed to 'calc'. New tag '_refine_ls_weighting_details' was
created. The value of the new tag was set to 'w =
1/(\s^2^(F)+0.0000F^2^)'.

Automatic conversion script
Id: cif_fix_values 3143 2015-03-26 13:38:13Z robertas 
;
_cod_original_cell_volume 7524(3)
_cod_original_sg_symbol_H-M 'P 21/c'
_cod_original_formula_sum 'C35 H25 O11 P Ru4 W '
_cod_database_code 7027834

loop_
_symmetry_equiv_pos_as_xyz
x,y,z
-x,-y,-z
-x,1/2+y,1/2-z
x,1/2-y,1/2+z

loop_
_atom_site_aniso_label
_atom_site_aniso_U_11
_atom_site_aniso_U_22
_atom_site_aniso_U_33
_atom_site_aniso_U_12
_atom_site_aniso_U_13
_atom_site_aniso_U_23
_atom_site_aniso_type_symbol
W 0.03050(19) 0.03133(20) 0.03904(20) 0.00344(17) 0.00606(15) -0.00024(17) W
Ru1 0.0334(4) 0.0291(4) 0.0390(4) 0.0012(3) 0.0067(3) 0.0024(3) Ru
Ru2 0.0352(4) 0.0408(5) 0.0459(4) -0.0062(4) 0.0077(3) 0.0057(4) Ru
Ru3 0.0372(4) 0.0401(5) 0.0450(4) 0.0014(4) -0.0009(3) 0.0058(4) Ru
Ru4 0.0373(4) 0.0302(4) 0.0393(4) -0.0015(3) 0.0079(3) 0.0042(3) Ru
P 0.0402(13) 0.0350(14) 0.0395(13) -0.0046(11) 0.0057(10) 0.0010(11) P
C1 0.045(5) 0.062(7) 0.046(5) 0.008(5) 0.005(4) -0.004(5) C
C2 0.045(5) 0.039(6) 0.047(5) -0.003(4) 0.009(4) -0.002(4) C
C3 0.044(5) 0.042(6) 0.062(6) 0.000(5) 0.017(5) 0.006(5) C
C4 0.039(5) 0.061(7) 0.055(6) -0.012(5) 0.012(4) 0.004(5) C
C5 0.051(6) 0.091(8) 0.067(7) -0.016(6) 0.006(5) 0.004(6) C
C6 0.063(7) 0.072(7) 0.061(6) -0.029(6) 0.013(5) 0.001(6) C
C7 0.046(6) 0.081(8) 0.060(6) 0.001(6) 0.000(5) -0.002(6) C
C8 0.050(6) 0.061(7) 0.077(7) 0.005(5) -0.015(5) 0.021(6) C
C9 0.065(6) 0.051(6) 0.056(6) 0.001(5) 0.003(5) -0.005(5) C
C10 0.060(6) 0.041(6) 0.063(6) 0.001(5) 0.024(5) 0.002(5) C
C11 0.052(6) 0.047(6) 0.057(6) -0.016(5) 0.012(5) 0.016(5) C
C12 0.054(5) 0.019(5) 0.027(4) -0.009(4) -0.005(4) 0.002(4) C
C13 0.033(5) 0.034(5) 0.043(5) 0.001(4) 0.008(4) 0.000(4) C
C14 0.036(5) 0.039(5) 0.041(5) -0.003(4) 0.004(4) 0.013(4) C
C15 0.043(5) 0.062(7) 0.062(6) -0.011(5) 0.007(5) -0.008(5) C
C16 0.057(7) 0.083(8) 0.091(8) -0.030(6) -0.002(6) -0.003(7) C
C17 0.036(6) 0.101(9) 0.109(9) -0.015(6) -0.008(6) 0.044(7) C
C18 0.040(6) 0.075(8) 0.119(9) 0.021(6) 0.035(6) 0.034(7) C
C19 0.042(5) 0.043(6) 0.082(7) 0.007(5) 0.018(5) 0.008(5) C
C20 0.047(5) 0.028(5) 0.048(5) -0.010(4) 0.001(4) -0.009(4) C
C21 0.065(6) 0.050(6) 0.040(5) -0.005(5) 0.006(5) 0.000(5) C
C22 0.080(7) 0.091(8) 0.036(5) -0.006(6) 0.005(5) -0.003(6) C
C23 0.091(8) 0.078(8) 0.069(7) -0.005(7) -0.004(6) -0.035(6) C
C24 0.114(9) 0.037(6) 0.081(8) -0.015(6) 0.002(7) -0.013(6) C
C25 0.069(7) 0.044(6) 0.057(6) -0.010(5) 0.009(5) 0.000(5) C
C26 0.067(6) 0.040(6) 0.038(5) 0.013(5) 0.014(4) 0.003(4) C
C27 0.045(5) 0.047(6) 0.043(5) 0.016(5) 0.000(4) -0.004(5) C
C28 0.038(5) 0.053(6) 0.041(5) 0.000(5) 0.013(4) -0.013(5) C
C29 0.044(5) 0.044(6) 0.048(5) 0.015(5) 0.012(4) -0.009(5) C
C30 0.040(5) 0.044(6) 0.051(5) 0.000(4) 0.020(4) -0.013(5) C
C31 0.117(9) 0.068(8) 0.047(6) 0.024(7) 0.019(6) 0.007(6) C
C32 0.051(6) 0.094(9) 0.057(6) 0.024(6) -0.016(5) -0.015(6) C
C33 0.049(6) 0.056(7) 0.075(7) -0.007(5) 0.008(5) -0.020(6) C
C34 0.063(6) 0.042(6) 0.070(7) 0.015(5) 0.008(5) -0.009(5) C
C35 0.065(7) 0.069(8) 0.088(8) 0.001(6) 0.038(6) -0.006(6) C
O1 0.070(4) 0.038(4) 0.070(4) 0.006(3) 0.011(3) 0.008(3) O
O2 0.086(5) 0.069(5) 0.069(4) 0.005(4) -0.003(4) 0.027(4) O
O3 0.095(6) 0.072(5) 0.127(6) 0.026(4) 0.048(5) -0.026(5) O
O4 0.079(5) 0.072(5) 0.081(5) -0.006(4) 0.010(4) 0.039(4) O
O5 0.050(4) 0.144(8) 0.129(7) 0.009(5) 0.030(4) 0.008(6) O
O6 0.101(6) 0.109(7) 0.118(6) -0.064(5) 0.021(5) -0.037(5) O
O7 0.058(4) 0.128(7) 0.094(5) 0.033(5) 0.010(4) -0.018(5) O
O8 0.077(5) 0.096(6) 0.108(6) -0.020(5) -0.034(4) -0.008(5) O
O9 0.113(6) 0.069(5) 0.061(4) -0.005(4) 0.007(4) 0.023(4) O
O10 0.131(7) 0.045(5) 0.131(7) -0.014(5) 0.055(5) 0.022(4) O
O11 0.088(5) 0.092(6) 0.081(5) -0.014(5) 0.049(4) -0.019(4) O
W' 0.04065(21) 0.03183(21) 0.03955(20) 0.00586(18) 0.00777(16) 0.00013(18) W'
Ru1' 0.0372(4) 0.0269(4) 0.0466(4) -0.0011(3) 0.0031(3) -0.0024(3) Ru
Ru2' 0.0403(4) 0.0375(4) 0.0407(4) 0.0012(4) 0.0009(3) 0.0023(4) Ru
Ru3' 0.0490(5) 0.0272(4) 0.0503(5) -0.0050(4) 0.0069(4) -0.0006(4) Ru
Ru4' 0.0371(4) 0.0327(4) 0.0401(4) -0.0014(3) 0.0015(3) -0.0043(3) Ru
P' 0.0375(13) 0.0329(13) 0.0390(13) -0.0018(11) 0.0036(10) -0.0028(11) P
C1' 0.066(6) 0.046(6) 0.058(6) 0.027(5) 0.014(5) -0.006(5) C
C2' 0.047(6) 0.028(5) 0.089(7) 0.004(5) 0.009(5) 0.001(5) C
C3' 0.054(6) 0.043(6) 0.055(6) -0.007(5) 0.008(5) -0.003(5) C
C4' 0.049(6) 0.062(7) 0.077(7) -0.002(5) -0.016(5) 0.007(6) C
C5' 0.045(6) 0.080(7) 0.051(6) 0.017(5) 0.010(5) 0.010(5) C
C6' 0.069(6) 0.051(6) 0.047(6) 0.002(5) 0.006(5) -0.007(5) C
C7' 0.083(8) 0.027(6) 0.118(9) -0.001(6) 0.029(7) -0.001(6) C
C8' 0.075(7) 0.055(7) 0.057(6) -0.008(6) 0.001(5) -0.007(5) C
C9' 0.062(6) 0.044(6) 0.059(6) -0.010(5) 0.013(5) -0.008(5) C
C10' 0.051(6) 0.054(6) 0.060(6) -0.003(5) 0.006(5) 0.001(5) C
C11' 0.031(5) 0.058(6) 0.052(6) -0.003(5) 0.001(4) -0.009(5) C
C12' 0.038(5) 0.044(6) 0.037(5) -0.005(4) 0.003(4) 0.006(4) C
C13' 0.032(5) 0.046(6) 0.044(5) 0.002(4) 0.009(4) -0.001(4) C
C14' 0.039(5) 0.040(5) 0.048(5) -0.001(4) 0.006(4) 0.003(4) C
C15' 0.089(8) 0.066(7) 0.053(6) 0.026(6) 0.021(5) 0.010(5) C
C16' 0.081(8) 0.095(9) 0.058(7) 0.030(7) 0.005(6) 0.018(6) C
C17' 0.056(6) 0.058(7) 0.095(8) 0.001(5) -0.012(6) 0.050(6) C
C18' 0.080(8) 0.045(7) 0.097(8) 0.003(6) -0.041(6) 0.000(6) C
C19' 0.084(7) 0.034(6) 0.061(6) 0.009(5) -0.018(5) 0.001(5) C
C20' 0.049(6) 0.057(6) 0.042(5) 0.001(5) 0.009(4) 0.004(5) C
C21' 0.047(6) 0.086(8) 0.056(6) -0.009(6) 0.009(5) -0.014(6) C
C22' 0.056(7) 0.136(11) 0.080(8) -0.028(7) 0.027(6) -0.029(8) C
C23' 0.077(8) 0.146(12) 0.078(8) 0.022(8) 0.029(6) -0.017(8) C
C24' 0.073(7) 0.104(9) 0.065(7) 0.010(7) 0.011(6) -0.034(7) C
C25' 0.070(7) 0.069(7) 0.059(6) 0.004(6) 0.010(5) -0.014(6) C
C26' 0.048(6) 0.044(6) 0.070(6) 0.010(5) 0.029(5) 0.005(5) C
C27' 0.044(5) 0.057(6) 0.061(6) 0.018(5) 0.027(5) 0.015(5) C
C28' 0.076(7) 0.067(7) 0.037(5) 0.026(6) 0.023(5) 0.002(5) C
C29' 0.066(6) 0.043(6) 0.048(6) 0.022(5) 0.015(5) 0.000(5) C
C30' 0.051(6) 0.061(7) 0.043(5) 0.016(5) 0.010(4) -0.001(5) C
C31' 0.053(7) 0.100(9) 0.111(9) -0.011(7) 0.022(6) -0.017(8) C
C32' 0.099(9) 0.075(8) 0.108(9) 0.020(7) 0.052(7) 0.034(7) C
C33' 0.118(9) 0.098(9) 0.044(6) 0.051(8) 0.011(6) 0.009(6) C
C34' 0.116(9) 0.065(8) 0.064(7) 0.037(7) 0.019(6) -0.014(6) C
C35' 0.060(7) 0.110(9) 0.059(6) 0.042(7) 0.019(5) 0.017(6) C
O1' 0.087(5) 0.064(5) 0.075(5) -0.004(4) 0.007(4) -0.038(4) O
O2' 0.052(4) 0.049(5) 0.190(8) -0.019(4) 0.006(5) 0.002(5) O
O3' 0.091(5) 0.046(4) 0.118(6) 0.007(4) 0.041(4) -0.021(4) O
O4' 0.068(5) 0.083(6) 0.133(7) -0.021(4) -0.028(4) -0.003(5) O
O5' 0.090(5) 0.081(5) 0.096(5) 0.047(4) 0.020(4) 0.036(4) O
O6' 0.140(7) 0.084(6) 0.051(4) 0.021(5) 0.014(4) 0.001(4) O
O7' 0.126(7) 0.040(5) 0.181(8) 0.019(5) 0.057(6) 0.007(5) O
O8' 0.119(6) 0.085(6) 0.063(5) -0.017(5) 0.021(4) 0.018(4) O
O9' 0.068(5) 0.083(6) 0.119(6) -0.039(4) 0.004(4) -0.026(5) O
O10' 0.096(6) 0.116(7) 0.068(5) -0.009(5) -0.030(4) -0.032(5) O
O11' 0.058(4) 0.068(5) 0.089(5) 0.014(4) 0.004(4) -0.014(4) O

loop_
_atom_site_label
_atom_site_fract_x
_atom_site_fract_y
_atom_site_fract_z
_atom_site_U_iso_or_equiv
_atom_site_thermal_displace_type
_atom_site_type_symbol
W 0.616494(10) 0.78065(3) 0.939065(15) 0.03345(19) Uani W
Ru1 0.663419(20) 0.54555(6) 0.90561(3) 0.0337(4) Uani Ru
Ru2 0.573264(20) 0.53794(7) 0.90547(3) 0.0404(4) Uani Ru
Ru3 0.566520(20) 0.74662(7) 0.82259(3) 0.0411(4) Uani Ru
Ru4 0.657903(20) 0.74563(7) 0.82809(3) 0.0353(4) Uani Ru
P 0.61249(7) 0.56617(22) 0.82540(9) 0.0381(13) Uani P
C1 0.60725(24) 0.9278(9) 0.8825(3) 0.051(6) Uani C
C2 0.67853(24) 0.4646(8) 0.9797(3) 0.043(5) Uani C
C3 0.69110(24) 0.4070(8) 0.8724(4) 0.048(5) Uani C
C4 0.58931(24) 0.4388(9) 0.9744(4) 0.051(6) Uani C
C5 0.5224(3) 0.6009(10) 0.9249(4) 0.070(7) Uani C
C6 0.5457(3) 0.3934(9) 0.8665(4) 0.064(6) Uani C
C7 0.5235(3) 0.8443(10) 0.8530(4) 0.062(6) Uani C
C8 0.5277(3) 0.6462(9) 0.7722(4) 0.064(6) Uani C
C9 0.5770(3) 0.8581(9) 0.7598(4) 0.058(6) Uani C
C10 0.6741(3) 0.9192(8) 0.8066(4) 0.053(6) Uani C
C11 0.68636(25) 0.6835(8) 0.7667(4) 0.052(5) Uani C
C12 0.67210(23) 0.7523(7) 0.9237(3) 0.034(5) Uani C
C13 0.70555(22) 0.7011(7) 0.9000(3) 0.037(5) Uani C
C14 0.75081(22) 0.7243(8) 0.9066(3) 0.038(5) Uani C
C15 0.76654(25) 0.8350(9) 0.9355(4) 0.056(6) Uani C
C16 0.8079(3) 0.8573(10) 0.9432(4) 0.078(7) Uani C
C17 0.8346(3) 0.7754(11) 0.9206(4) 0.083(7) Uani C
C18 0.8196(3) 0.6673(10) 0.8907(5) 0.076(7) Uani C
C19 0.77816(24) 0.6400(8) 0.8837(4) 0.055(6) Uani C
C20 0.61042(24) 0.4571(7) 0.7619(3) 0.041(5) Uani C
C21 0.6068(3) 0.5070(8) 0.7045(3) 0.051(6) Uani C
C22 0.6053(3) 0.4280(10) 0.6556(4) 0.069(7) Uani C
C23 0.6077(3) 0.2962(10) 0.6644(4) 0.080(7) Uani C
C24 0.6115(3) 0.2464(9) 0.7199(4) 0.078(8) Uani C
C25 0.6125(3) 0.3258(8) 0.7697(4) 0.057(6) Uani C
C26 0.6172(3) 0.7489(8) 1.0456(3) 0.048(5) Uani C
C27 0.64931(24) 0.8336(8) 1.0342(3) 0.046(5) Uani C
C28 0.63191(23) 0.9456(8) 1.0072(3) 0.044(5) Uani C
C29 0.58796(24) 0.9324(8) 1.0032(3) 0.045(5) Uani C
C30 0.57947(23) 0.8117(8) 1.0265(3) 0.044(5) Uani C
C31 0.6225(3) 0.6344(10) 1.0857(4) 0.076(7) Uani C
C32 0.6943(3) 0.8156(10) 1.0569(4) 0.069(6) Uani C
C33 0.6549(3) 1.0695(9) 0.9950(4) 0.060(6) Uani C
C34 0.5570(3) 1.0383(8) 0.9849(4) 0.058(6) Uani C
C35 0.5380(3) 0.7676(10) 1.0435(4) 0.072(7) Uani C
O1 0.60421(18) 1.0345(5) 0.86394(25) 0.059(4) Uani O
O2 0.68826(19) 0.4086(6) 1.0221(3) 0.075(4) Uani O
O3 0.70803(21) 0.3220(7) 0.8535(3) 0.096(5) Uani O
O4 0.59469(19) 0.3688(6) 1.0139(3) 0.077(5) Uani O
O5 0.48974(19) 0.6307(8) 0.9344(3) 0.106(6) Uani O
O6 0.52773(22) 0.3088(7) 0.8447(3) 0.108(6) Uani O
O7 0.49766(19) 0.9033(8) 0.8706(3) 0.093(5) Uani O
O8 0.50432(22) 0.5848(7) 0.7449(3) 0.097(5) Uani O
O9 0.57979(21) 0.9242(6) 0.7196(3) 0.081(5) Uani O
O10 0.68418(23) 1.0172(6) 0.7919(3) 0.099(5) Uani O
O11 0.70500(19) 0.6412(7) 0.7304(3) 0.084(5) Uani O
W' 0.832598(11) 0.35604(3) 0.186977(15) 0.03709(19) Uani W
Ru1' 0.858531(20) 0.11488(6) 0.12658(3) 0.0370(4) Uani Ru
Ru2' 0.823780(21) 0.33742(7) 0.05714(3) 0.0397(4) Uani Ru
Ru3' 0.888603(22) 0.49522(7) 0.11395(3) 0.0421(4) Uani Ru
Ru4' 0.919947(20) 0.26415(7) 0.17787(3) 0.0368(4) Uani Ru
P' 0.89304(6) 0.27770(21) 0.07816(9) 0.0365(13) Uani P
C1' 0.8748(3) 0.4712(8) 0.2280(4) 0.056(6) Uani C
C2' 0.8094(3) 0.0129(8) 0.1278(4) 0.054(6) Uani C
C3' 0.8849(3) -0.0233(8) 0.0909(4) 0.051(5) Uani C
C4' 0.7813(3) 0.2133(9) 0.0405(4) 0.064(6) Uani C
C5' 0.7911(3) 0.4909(9) 0.0507(4) 0.059(6) Uani C
C6' 0.8328(3) 0.3507(9) -0.0226(4) 0.056(6) Uani C
C7' 0.8548(3) 0.6412(9) 0.1286(5) 0.075(7) Uani C
C8' 0.9023(3) 0.5575(9) 0.0402(4) 0.063(6) Uani C
C9' 0.9394(3) 0.5559(8) 0.1540(4) 0.054(6) Uani C
C10' 0.9540(3) 0.3329(9) 0.2454(4) 0.055(6) Uani C
C11' 0.96507(23) 0.1676(8) 0.1597(3) 0.047(5) Uani C
C12' 0.86439(22) 0.2064(8) 0.2143(3) 0.040(5) Uani C
C13' 0.88873(22) 0.1011(8) 0.2141(3) 0.040(5) Uani C
C14' 0.90650(23) 0.0107(8) 0.2597(3) 0.042(5) Uani C
C15' 0.9117(3) 0.0519(9) 0.3181(4) 0.068(7) Uani C
C16' 0.9297(3) -0.0262(10) 0.3628(4) 0.078(7) Uani C
C17' 0.9406(3) -0.1493(9) 0.3494(4) 0.071(7) Uani C
C18' 0.9353(3) -0.1921(9) 0.2929(4) 0.077(7) Uani C
C19' 0.9189(3) -0.1128(8) 0.2472(4) 0.061(6) Uani C
C20' 0.92612(24) 0.2363(9) 0.0209(3) 0.049(5) Uani C
C21' 0.9653(3) 0.2874(10) 0.0221(4) 0.062(6) Uani C
C22' 0.9909(3) 0.2551(12) -0.0199(4) 0.090(8) Uani C
C23' 0.9780(3) 0.1686(13) -0.0622(4) 0.099(9) Uani C
C24' 0.9397(3) 0.1153(11) -0.0657(4) 0.080(7) Uani C
C25' 0.9135(3) 0.1493(9) -0.0240(4) 0.066(6) Uani C
C26' 0.76015(25) 0.3123(8) 0.1949(4) 0.052(6) Uani C
C27' 0.78471(24) 0.2687(9) 0.2464(4) 0.053(5) Uani C
C28' 0.8037(3) 0.3775(9) 0.2752(3) 0.059(6) Uani C
C29' 0.7902(3) 0.4885(8) 0.2421(3) 0.052(6) Uani C
C30' 0.76311(25) 0.4486(9) 0.1938(3) 0.051(5) Uani C
C31' 0.7279(3) 0.2337(11) 0.1583(5) 0.087(8) Uani C
C32' 0.7851(3) 0.1320(11) 0.2706(5) 0.091(8) Uani C
C33' 0.8285(3) 0.3781(11) 0.3354(4) 0.086(8) Uani C
C34' 0.7961(3) 0.6264(10) 0.2636(4) 0.081(7) Uani C
C35' 0.7355(3) 0.5391(10) 0.1556(4) 0.076(7) Uani C
O1' 0.89370(19) 0.5377(6) 0.2634(3) 0.076(5) Uani O
O2' 0.78095(19) -0.0514(6) 0.1282(4) 0.098(6) Uani O
O3' 0.90328(20) -0.1079(6) 0.0730(3) 0.083(5) Uani O
O4' 0.75512(19) 0.1439(7) 0.0236(3) 0.097(5) Uani O
O5' 0.77349(20) 0.5854(7) 0.0402(3) 0.088(5) Uani O
O6' 0.83834(22) 0.3647(7) -0.0722(3) 0.091(5) Uani O
O7' 0.83529(23) 0.7280(6) 0.1358(4) 0.113(6) Uani O
O8' 0.90994(22) 0.5982(7) -0.0040(3) 0.088(5) Uani O
O9' 0.96865(19) 0.6021(7) 0.1762(3) 0.090(5) Uani O
O10' 0.97470(21) 0.3674(7) 0.2856(3) 0.096(5) Uani O
O11' 0.99098(18) 0.0995(6) 0.1477(3) 0.072(4) Uani O
H15 0.748 0.897 0.950 0.0652 Uiso H
H16 0.819 0.931 0.965 0.0857 Uiso H
H17 0.863 0.791 0.926 0.0880 Uiso H
H18 0.838 0.611 0.873 0.0855 Uiso H
H19 0.768 0.564 0.863 0.0638 Uiso H
H21 0.605 0.599 0.700 0.0596 Uiso H
H22 0.603 0.462 0.616 0.0768 Uiso H
H23 0.607 0.238 0.632 0.0880 Uiso H
H24 0.613 0.155 0.725 0.0866 Uiso H
H25 0.615 0.290 0.809 0.0655 Uiso H
H31a 0.651 0.608 1.092 0.0842 Uiso H
H31b 0.613 0.649 1.123 0.0842 Uiso H
H31c 0.608 0.561 1.068 0.0842 Uiso H
H32a 0.711 0.883 1.043 0.0781 Uiso H
H32b 0.699 0.813 1.099 0.0781 Uiso H
H32c 0.705 0.738 1.042 0.0781 Uiso H
H33a 0.637 1.134 0.976 0.0687 Uiso H
H33b 0.668 1.109 1.030 0.0687 Uiso H
H33c 0.675 1.056 0.969 0.0687 Uiso H
H34a 0.529 1.010 0.984 0.0689 Uiso H
H34b 0.560 1.112 1.010 0.0689 Uiso H
H34c 0.560 1.070 0.946 0.0689 Uiso H
H35a 0.538 0.680 1.058 0.0827 Uiso H
H35b 0.528 0.822 1.072 0.0827 Uiso H
H35c 0.517 0.769 1.010 0.0827 Uiso H
H15' 0.903 0.137 0.327 0.0784 Uiso H
H16' 0.936 0.005 0.402 0.0861 Uiso H
H17' 0.951 -0.208 0.379 0.0782 Uiso H
H18' 0.944 -0.278 0.284 0.0812 Uiso H
H19' 0.917 -0.144 0.207 0.0679 Uiso H
H21' 0.975 0.346 0.053 0.0735 Uiso H
H22' 1.017 0.295 -0.019 0.0996 Uiso H
H23' 0.997 0.145 -0.090 0.1103 Uiso H
H24' 0.932 0.056 -0.097 0.0863 Uiso H
H25' 0.887 0.111 -0.025 0.0752 Uiso H
H31'a 0.731 0.143 0.164 0.0949 Uiso H
H31'b 0.700 0.256 0.165 0.0949 Uiso H
H31'c 0.729 0.246 0.117 0.0949 Uiso H
H32'a 0.804 0.124 0.305 0.1021 Uiso H
H32'b 0.759 0.103 0.281 0.1021 Uiso H
H32'c 0.794 0.070 0.244 0.1021 Uiso H
H33'a 0.839 0.462 0.346 0.0956 Uiso H
H33'b 0.813 0.351 0.366 0.0956 Uiso H
H33'c 0.852 0.322 0.337 0.0956 Uiso H
H34'a 0.785 0.689 0.235 0.0898 Uiso H
H34'b 0.784 0.645 0.299 0.0898 Uiso H
H34'c 0.824 0.649 0.272 0.0898 Uiso H
H35'a 0.719 0.495 0.124 0.0853 Uiso H
H35'b 0.717 0.585 0.177 0.0853 Uiso H
H35'c 0.751 0.602 0.136 0.0853 Uiso H

loop_
_atom_type_symbol
_atom_type_scat_dispersion_real
_atom_type_scat_dispersion_imag
_atom_type_scat_source
C 0.002 0.002 'International Tables Vol. IV Table 2.2B'
H 0.000 0.000 'International Tables Vol. IV Table 2.2B'
O 0.008 0.006 'International Tables Vol. IV Table 2.2B'
P 0.090 0.095 'International Tables Vol. IV Table 2.2B'
Ru -1.420 0.836 'International Tables Vol. IV Table 2.2B'
W -1.421 6.872 'International Tables Vol. IV Table 2.2B'

loop_
_geom_angle_atom_site_label_1
_geom_angle_atom_site_label_2
_geom_angle_atom_site_label_3
_geom_angle
Ru1 W Ru2 59.232(24)
Ru1 W Ru3 85.735(21)
Ru1 W Ru4 53.537(19)
Ru1 W C1 119.97(23)
Ru1 W C12 46.43(21)
Ru1 W C26 100.96(19)
Ru1 W C27 102.91(19)
Ru1 W C28 132.89(19)
Ru1 W C29 157.28(19)
Ru1 W C30 128.08(19)
Ru2 W Ru3 57.717(21)
Ru2 W Ru4 85.708(21)
Ru2 W C1 116.63(24)
Ru2 W C12 105.12(21)
Ru2 W C26 95.53(20)
Ru2 W C27 126.26(21)
Ru2 W C28 149.77(19)
Ru2 W C29 120.69(20)
Ru2 W C30 93.33(19)
Ru3 W Ru4 59.527(21)
Ru3 W C1 59.09(24)
Ru3 W C12 105.14(20)
Ru3 W C26 144.28(20)
Ru3 W C27 171.33(19)
Ru3 W C28 137.62(20)
Ru3 W C29 113.98(19)
Ru3 W C30 117.70(18)
Ru4 W C1 66.56(23)
Ru4 W C12 46.12(20)
Ru4 W C26 149.11(19)
Ru4 W C27 126.33(19)
Ru4 W C28 124.26(19)
Ru4 W C29 145.82(20)
Ru4 W C30 177.12(19)
C1 W C12 94.7(3)
C1 W C26 136.6(3)
C1 W C27 115.7(3)
C1 W C28 82.9(3)
C1 W C29 81.4(3)
C1 W C30 111.6(3)
C12 W C26 104.6(3)
C12 W C27 81.7(3)
C12 W C28 95.3(3)
C12 W C29 130.6(3)
C12 W C30 136.7(3)
C26 W C27 34.1(3)
C26 W C28 57.2(3)
C26 W C29 56.5(3)
C26 W C30 33.7(3)
C27 W C28 34.7(3)
C27 W C29 57.4(3)
C27 W C30 56.3(3)
C28 W C29 35.3(3)
C28 W C30 56.9(3)
C29 W C30 33.4(3)
W Ru1 Ru2 59.150(21)
W Ru1 Ru4 63.097(25)
W Ru1 P 77.60(6)
W Ru1 C2 102.92(24)
W Ru1 C3 171.12(25)
W Ru1 C12 39.12(20)
W Ru1 C13 75.75(20)
Ru2 Ru1 Ru4 91.25(3)
Ru2 Ru1 P 51.30(6)
Ru2 Ru1 C2 98.93(23)
Ru2 Ru1 C3 119.90(25)
Ru2 Ru1 C12 97.81(20)
Ru2 Ru1 C13 132.23(20)
Ru4 Ru1 P 55.39(6)
Ru4 Ru1 C2 154.98(24)
Ru4 Ru1 C3 108.68(24)
Ru4 Ru1 C12 51.33(18)
Ru4 Ru1 C13 51.94(20)
P Ru1 C2 145.75(24)
P Ru1 C3 95.0(3)
P Ru1 C12 97.14(19)
P Ru1 C13 107.13(20)
C2 Ru1 C3 86.0(3)
C2 Ru1 C12 104.4(3)
C2 Ru1 C13 106.1(3)
C3 Ru1 C12 139.1(3)
C3 Ru1 C13 102.1(3)
C12 Ru1 C13 37.0(3)
W Ru2 Ru1 61.618(21)
W Ru2 Ru3 61.83(3)
W Ru2 P 79.02(6)
W Ru2 C4 99.4(3)
W Ru2 C5 93.2(3)
W Ru2 C6 167.6(3)
Ru1 Ru2 Ru3 89.31(3)
Ru1 Ru2 P 51.06(6)
Ru1 Ru2 C4 79.93(23)
Ru1 Ru2 C5 154.0(3)
Ru1 Ru2 C6 116.3(3)
Ru3 Ru2 P 53.59(6)
Ru3 Ru2 C4 161.2(3)
Ru3 Ru2 C5 83.4(3)
Ru3 Ru2 C6 106.6(3)
P Ru2 C4 125.49(25)
P Ru2 C5 134.9(3)
P Ru2 C6 90.4(3)
C4 Ru2 C5 99.6(4)
C4 Ru2 C6 92.0(4)
C5 Ru2 C6 89.7(4)
W Ru3 Ru2 60.449(22)
W Ru3 Ru4 60.677(21)
W Ru3 P 77.61(5)
W Ru3 C7 88.31(25)
W Ru3 C8 149.1(3)
W Ru3 C9 118.2(3)
Ru2 Ru3 Ru4 87.85(3)
Ru2 Ru3 P 52.31(6)
Ru2 Ru3 C7 99.7(3)
Ru2 Ru3 C8 89.1(3)
Ru2 Ru3 C9 161.6(3)
Ru4 Ru3 P 51.10(6)
Ru4 Ru3 C7 139.2(3)
Ru4 Ru3 C8 128.2(3)
Ru4 Ru3 C9 76.9(3)
P Ru3 C7 152.0(3)
P Ru3 C8 88.0(3)
P Ru3 C9 109.4(3)
C7 Ru3 C8 92.2(4)
C7 Ru3 C9 98.5(4)
C8 Ru3 C9 92.3(4)
W Ru4 Ru1 63.366(22)
W Ru4 Ru3 59.796(21)
W Ru4 P 77.35(6)
W Ru4 C10 104.91(24)
W Ru4 C11 166.0(3)
W Ru4 C12 39.21(20)
W Ru4 C13 75.21(19)
Ru1 Ru4 Ru3 91.58(3)
Ru1 Ru4 P 54.41(6)
Ru1 Ru4 C10 149.9(3)
Ru1 Ru4 C11 102.6(3)
Ru1 Ru4 C12 51.85(19)
Ru1 Ru4 C13 50.15(20)
Ru3 Ru4 P 51.69(6)
Ru3 Ru4 C10 106.49(25)
Ru3 Ru4 C11 123.03(25)
Ru3 Ru4 C12 98.58(20)
Ru3 Ru4 C13 131.64(19)
P Ru4 C10 154.1(3)
P Ru4 C11 94.0(3)
P Ru4 C12 96.74(20)
P Ru4 C13 104.36(20)
C10 Ru4 C11 87.7(3)
C10 Ru4 C12 100.8(3)
C10 Ru4 C13 101.0(3)
C11 Ru4 C12 133.3(3)
C11 Ru4 C13 96.7(3)
C12 Ru4 C13 36.7(3)
Ru1 P Ru2 77.64(7)
Ru1 P Ru3 118.90(9)
Ru1 P Ru4 70.20(6)
Ru1 P C20 121.5(3)
Ru2 P Ru3 74.11(7)
Ru2 P Ru4 117.84(9)
Ru2 P C20 123.8(3)
Ru3 P Ru4 77.21(7)
Ru3 P C20 119.3(3)
Ru4 P C20 118.3(3)
W C1 O1 160.8(7)
Ru1 C2 O2 175.3(7)
Ru1 C3 O3 178.5(7)
Ru2 C4 O4 171.1(7)
Ru2 C5 O5 174.3(9)
Ru2 C6 O6 176.8(8)
Ru3 C7 O7 179.2(8)
Ru3 C8 O8 176.8(8)
Ru3 C9 O9 173.9(8)
Ru4 C10 O10 176.8(7)
Ru4 C11 O11 176.9(7)
W C12 Ru1 94.5(3)
W C12 Ru4 94.7(3)
W C12 C13 160.5(6)
Ru1 C12 Ru4 76.82(23)
Ru1 C12 C13 69.1(4)
Ru4 C12 C13 72.0(4)
Ru1 C13 Ru4 77.91(24)
Ru1 C13 C12 73.9(4)
Ru1 C13 C14 139.1(5)
Ru4 C13 C12 71.3(4)
Ru4 C13 C14 131.5(5)
C12 C13 C14 136.1(7)
C13 C14 C15 119.6(7)
C13 C14 C19 122.1(7)
C15 C14 C19 118.3(7)
C14 C15 C16 120.8(8)
C15 C16 C17 120.8(9)
C16 C17 C18 119.3(8)
C17 C18 C19 121.3(8)
C14 C19 C18 119.5(8)
P C20 C21 120.1(6)
P C20 C25 120.9(6)
C21 C20 C25 119.0(7)
C20 C21 C22 121.8(8)
C21 C22 C23 118.3(8)
C22 C23 C24 120.5(8)
C23 C24 C25 121.5(9)
C20 C25 C24 118.8(8)
W C26 C27 70.4(4)
W C26 C30 73.7(4)
W C26 C31 134.5(6)
C27 C26 C30 107.3(7)
C27 C26 C31 124.3(8)
C30 C26 C31 126.2(8)
W C27 C26 75.6(4)
W C27 C28 70.7(4)
W C27 C32 127.5(5)
C26 C27 C28 108.5(7)
C26 C27 C32 125.1(8)
C28 C27 C32 125.7(8)
W C28 C27 74.6(5)
W C28 C29 75.1(4)
W C28 C33 124.8(5)
C27 C28 C29 107.8(7)
C27 C28 C33 126.1(7)
C29 C28 C33 125.2(7)
W C29 C28 69.6(4)
W C29 C30 75.5(4)
W C29 C34 126.5(5)
C28 C29 C30 107.4(7)
C28 C29 C34 125.5(8)
C30 C29 C34 126.6(7)
W C30 C26 72.7(4)
W C30 C29 71.1(4)
W C30 C35 134.1(6)
C26 C30 C29 109.0(7)
C26 C30 C35 123.6(8)
C29 C30 C35 125.7(7)
C1' W' C12' 90.4(3)
C1' W' C28' 82.0(3)
C12' W' C28' 93.0(3)
P' Ru1' C2' 146.9(3)
P' Ru1' C3' 94.5(3)
P' Ru1' C12' 96.65(20)
P' Ru1' C13' 106.66(22)
C2' Ru1' C3' 90.5(4)
C2' Ru1' C12' 102.5(3)
C2' Ru1' C13' 104.8(3)
C3' Ru1' C12' 135.5(3)
C3' Ru1' C13' 99.4(3)
C12' Ru1' C13' 36.3(3)
P' Ru2' C4' 122.1(3)
P' Ru2' C5' 138.9(3)
P' Ru2' C6' 88.2(3)
C4' Ru2' C5' 99.0(4)
C4' Ru2' C6' 92.5(4)
C5' Ru2' C6' 90.5(4)
P' Ru3' C7' 148.4(3)
P' Ru3' C8' 89.5(3)
P' Ru3' C9' 112.8(3)
C7' Ru3' C8' 94.6(4)
C7' Ru3' C9' 98.4(4)
C8' Ru3' C9' 92.0(4)
P' Ru4' C10' 150.4(3)
P' Ru4' C11' 92.42(24)
P' Ru4' C12' 98.25(20)
P' Ru4' C13' 105.61(20)
C10' Ru4' C11' 88.3(3)
C10' Ru4' C12' 103.5(3)
C10' Ru4' C13' 103.8(3)
C11' Ru4' C12' 130.8(3)
C11' Ru4' C13' 94.6(3)
C12' Ru4' C13' 36.3(3)
Ru1' P' Ru2' 77.63(7)
Ru1' P' Ru3' 117.47(9)
Ru1' P' Ru4' 69.85(6)
Ru1' P' C20' 120.8(3)
Ru2' P' Ru3' 74.39(7)
Ru2' P' Ru4' 117.86(9)
Ru2' P' C20' 123.1(3)
Ru3' P' Ru4' 76.03(7)
Ru3' P' C20' 121.5(3)
Ru4' P' C20' 119.0(3)
W' C1' O1' 163.6(7)
Ru1' C2' O2' 177.6(7)
Ru1' C3' O3' 174.6(7)
Ru2' C4' O4' 171.7(8)
Ru2' C5' O5' 171.4(7)
Ru2' C6' O6' 177.1(8)
Ru3' C7' O7' 178.0(9)
Ru3' C8' O8' 178.0(8)
Ru3' C9' O9' 174.2(8)
Ru4' C10' O10' 176.7(8)
Ru4' C11' O11' 174.6(7)
W' C12' Ru1' 93.5(3)
W' C12' Ru4' 95.7(3)
W' C12' C13' 160.7(6)
Ru1' C12' Ru4' 76.50(24)
Ru1' C12' C13' 69.1(4)
Ru4' C12' C13' 72.7(5)
Ru1' C13' Ru4' 77.5(3)
Ru1' C13' C12' 74.6(4)
Ru1' C13' C14' 144.2(6)
Ru4' C13' C12' 71.0(5)
Ru4' C13' C14' 126.5(5)
C12' C13' C14' 134.4(7)
C13' C14' C15' 118.6(7)
C13' C14' C19' 123.2(7)
C15' C14' C19' 118.2(7)
C14' C15' C16' 121.6(9)
C15' C16' C17' 118.9(9)
C16' C17' C18' 120.5(8)
C17' C18' C19' 121.2(9)
C14' C19' C18' 119.6(8)
P' C20' C21' 120.8(6)
P' C20' C25' 121.5(6)
C21' C20' C25' 117.6(8)
C20' C21' C22' 121.5(8)
C21' C22' C23' 119.4(9)
C22' C23' C24' 121.7(9)
C23' C24' C25' 119.0(9)
C20' C25' C24' 120.6(8)
C27' C26' C30' 107.3(8)
C27' C26' C31' 125.7(8)
C30' C26' C31' 124.9(8)
C26' C27' C28' 108.1(7)
C26' C27' C32' 125.2(8)
C28' C27' C32' 126.1(8)
W' C28' C27' 73.8(4)
W' C28' C29' 75.5(5)
W' C28' C33' 123.7(6)
C27' C28' C29' 107.7(7)
C27' C28' C33' 126.1(8)
C29' C28' C33' 125.6(9)
C28' C29' C30' 108.3(8)
C28' C29' C34' 124.8(8)
C30' C29' C34' 125.5(8)
C26' C30' C29' 108.6(7)
C26' C30' C35' 126.2(8)
C29' C30' C35' 124.0(8)

loop_
_geom_bond_atom_site_label_1
_geom_bond_atom_site_label_2
_geom_bond_distance
W Ru1 2.9997(9)
W Ru2 2.9271(10)
W Ru3 2.9664(8)
W Ru4 2.9926(8)
W C1 1.984(9)
W C12 1.898(8)
W C26 2.430(7)
W C27 2.363(7)
W C28 2.313(8)
W C29 2.386(7)
W C30 2.442(7)
Ru1 Ru2 2.9296(10)
Ru1 Ru4 2.6989(10)
Ru1 P 2.3327(22)
Ru1 C2 1.890(8)
Ru1 C3 1.885(8)
Ru1 C12 2.180(7)
Ru1 C13 2.119(7)
Ru2 Ru3 2.8447(11)
Ru2 P 2.3405(22)
Ru2 C4 1.891(8)
Ru2 C5 1.871(9)
Ru2 C6 1.905(9)
Ru3 Ru4 2.9583(10)
Ru3 P 2.3803(24)
Ru3 C7 1.907(9)
Ru3 C8 1.911(9)
Ru3 C9 1.886(9)
Ru4 P 2.3610(23)
Ru4 C10 1.939(8)
Ru4 C11 1.861(8)
Ru4 C12 2.164(7)
Ru4 C13 2.173(7)
P C20 1.819(8)
C1 O1 1.177(10)
C2 O2 1.135(9)
C3 O3 1.139(10)
C4 O4 1.147(10)
C5 O5 1.145(11)
C6 O6 1.131(11)
C7 O7 1.142(11)
C8 O8 1.123(11)
C9 O9 1.145(10)
C10 O10 1.122(10)
C11 O11 1.156(10)
C12 C13 1.366(10)
C13 C14 1.482(10)
C14 C15 1.384(12)
C14 C19 1.382(11)
C15 C16 1.357(12)
C16 C17 1.348(15)
C17 C18 1.365(15)
C18 C19 1.368(12)
C20 C21 1.391(11)
C20 C25 1.363(12)
C21 C22 1.369(12)
C22 C23 1.372(15)
C23 C24 1.351(14)
C24 C25 1.390(12)
C26 C27 1.405(12)
C26 C30 1.411(11)
C26 C31 1.487(12)
C27 C28 1.396(11)
C27 C32 1.508(11)
C28 C29 1.428(11)
C28 C33 1.519(12)
C29 C30 1.389(12)
C29 C34 1.511(11)
C30 C35 1.510(11)
W' C1' 1.969(9)
W' C12' 1.920(8)
W' C28' 2.305(8)
Ru1' P' 2.3507(23)
Ru1' C2' 1.913(8)
Ru1' C3' 1.885(8)
Ru1' C12' 2.187(7)
Ru1' C13' 2.119(7)
Ru2' P' 2.3326(22)
Ru2' C4' 1.889(9)
Ru2' C5' 1.900(9)
Ru2' C6' 1.863(8)
Ru3' P' 2.3907(24)
Ru3' C7' 1.912(9)
Ru3' C8' 1.884(9)
Ru3' C9' 1.903(8)
Ru4' P' 2.3360(21)
Ru4' C10' 1.924(8)
Ru4' C11' 1.853(8)
Ru4' C12' 2.146(7)
Ru4' C13' 2.166(8)
P' C20' 1.819(8)
C1' O1' 1.176(10)
C2' O2' 1.137(10)
C3' O3' 1.154(10)
C4' O4' 1.146(11)
C5' O5' 1.141(11)
C6' O6' 1.164(10)
C7' O7' 1.116(11)
C8' O8' 1.136(11)
C9' O9' 1.131(10)
C10' O10' 1.130(10)
C11' O11' 1.150(10)
C12' C13' 1.342(11)
C13' C14' 1.462(11)
C14' C15' 1.382(12)
C14' C19' 1.371(12)
C15' C16' 1.373(12)
C16' C17' 1.359(14)
C17' C18' 1.345(14)
C18' C19' 1.380(12)
C20' C21' 1.375(11)
C20' C25' 1.384(12)
C21' C22' 1.366(13)
C22' C23' 1.341(15)
C23' C24' 1.355(15)
C24' C25' 1.382(13)
C26' C27' 1.415(12)
C26' C30' 1.407(12)
C26' C31' 1.502(13)
C27' C28' 1.405(13)
C27' C32' 1.509(13)
C28' C29' 1.411(12)
C28' C33' 1.506(12)
C29' C30' 1.392(12)
C29' C34' 1.506(13)
C30' C35' 1.501(12)
